data_7105122
loop_
_publ_author_name
'Nicolaou, K C'
'Dong, Lin'
'Deng, Lujiang'
'Talbot, Adam C'
'Chen, David Y-K'

_publ_section_title
;
 Synthesis of functionalized maoecrystal V core structures.
;
_journal_issue 1
_journal_name_full 'Chemical communications (Cambridge, England)'
_journal_page_first 70
_journal_page_last 72
_journal_paper_doi 10.1039/b917045f
_journal_volume 46
_journal_year 2009
_chemical_formula_moiety 'C17 H18 O5'
_chemical_formula_sum 'C17 H18 O5'
_chemical_formula_weight 302.31
_chemical_name_systematic
;
?
;
_space_group_IT_number 2
_symmetry_cell_setting triclinic
_symmetry_space_group_name_Hall '-P 1'
_symmetry_space_group_name_H-M 'P -1'
_atom_sites_solution_hydrogens geom
_atom_sites_solution_primary direct
_atom_sites_solution_secondary difmap
_audit_creation_method SHELXL-97
_cell_angle_alpha 98.55(3)
_cell_angle_beta 101.29(3)
_cell_angle_gamma 105.65(3)
_cell_formula_units_Z 2
_cell_length_a 6.9635(14)
_cell_length_b 8.8693(18)
_cell_length_c 12.590(3)
_cell_measurement_reflns_used 2398
_cell_measurement_temperature 110(2)
_cell_measurement_theta_max 31.0133
_cell_measurement_theta_min 2.4411
_cell_volume 717.3(2)
_computing_cell_refinement 'CrystalClear (Rigaku Inc., 2008)'
_computing_data_collection 'CrystalClear (Rigaku Inc., 2008)'
_computing_data_reduction 'CrystalClear (Rigaku Inc., 2008)'
_computing_structure_refinement 'SHELXL-97 (Sheldrick, 1997)'
_computing_structure_solution 'SHELXS-97 (Sheldrick, 1990)'
_diffrn_ambient_temperature 110(2)
_diffrn_measured_fraction_theta_full 0.991
_diffrn_measured_fraction_theta_max 0.991
_diffrn_measurement_device_type 'CCD area deterctor'
_diffrn_measurement_method '\w scans'
_diffrn_radiation_monochromator graphite
_diffrn_radiation_source 'fine-focus sealed tube'
_diffrn_radiation_type MoK\a
_diffrn_radiation_wavelength 0.71073
_diffrn_reflns_av_R_equivalents 0.0403
_diffrn_reflns_av_sigmaI/netI 0.0474
_diffrn_reflns_limit_h_max 9
_diffrn_reflns_limit_h_min -9
_diffrn_reflns_limit_k_max 11
_diffrn_reflns_limit_k_min -11
_diffrn_reflns_limit_l_max 15
_diffrn_reflns_limit_l_min -16
_diffrn_reflns_number 10361
_diffrn_reflns_theta_full 28.28
_diffrn_reflns_theta_max 28.28
_diffrn_reflns_theta_min 1.69
_exptl_absorpt_coefficient_mu 0.103
_exptl_absorpt_correction_T_max 0.9817
_exptl_absorpt_correction_T_min 0.9797
_exptl_absorpt_correction_type multi-scan
_exptl_absorpt_process_details 'Blessing, R.H. (1995) Acta Cryst A51, 33-38'
_exptl_crystal_colour colorless
_exptl_crystal_density_diffrn 1.400
_exptl_crystal_density_method 'not measured'
_exptl_crystal_description block
_exptl_crystal_F_000 320
_exptl_crystal_size_max 0.20
_exptl_crystal_size_mid 0.18
_exptl_crystal_size_min 0.18
_refine_diff_density_max 0.417
_refine_diff_density_min -0.339
_refine_diff_density_rms 0.070
_refine_ls_extinction_method none
_refine_ls_goodness_of_fit_ref 1.162
_refine_ls_hydrogen_treatment constr
_refine_ls_matrix_type full
_refine_ls_number_parameters 201
_refine_ls_number_reflns 3522
_refine_ls_number_restraints 0
_refine_ls_restrained_S_all 1.162
_refine_ls_R_factor_all 0.0943
_refine_ls_R_factor_gt 0.0758
_refine_ls_shift/su_max 0.000
_refine_ls_shift/su_mean 0.000
_refine_ls_structure_factor_coef Fsqd
_refine_ls_weighting_details 'calc w=1/[\s^2^(Fo^2^)+(0.0950P)^2^+0.2246P] where P=(Fo^2^+2Fc^2^)/3'
_refine_ls_weighting_scheme calc
_refine_ls_wR_factor_gt 0.1840
_refine_ls_wR_factor_ref 0.2020
_reflns_number_gt 2878
_reflns_number_total 3522
_reflns_threshold_expression >2sigma(I)
_cod_data_source_file b917045f.txt
_cod_data_source_block 2
_cod_depositor_comments
;
The following automatic conversions were performed:
'_symmetry_cell_setting' value 'Triclinic' changed to 'triclinic'
according to '/home/saulius/struct/CIF-dictionaries/cif_core.dic'
dictionary named 'cif_core.dic' version 2.4.1 from 2010-06-29.

Automatic conversion script
Id: cif_fix_enum 1527 2010-12-29 10:47:43Z saulius 
;
_cod_original_sg_symbol_H-M P-1
_cod_database_code 7105122

loop_
_symmetry_equiv_pos_as_xyz
'x, y, z'
'-x, -y, -z'

loop_
_atom_site_label
_atom_site_type_symbol
_atom_site_fract_x
_atom_site_fract_y
_atom_site_fract_z
_atom_site_U_iso_or_equiv
_atom_site_adp_type
_atom_site_occupancy
_atom_site_symmetry_multiplicity
_atom_site_calc_flag
_atom_site_refinement_flags
_atom_site_disorder_assembly
_atom_site_disorder_group
O5 O 1.0878(2) 0.85238(19) 0.57991(13) 0.0301(4) Uani 1 1 d . . .
O1 O 0.9669(2) 0.79886(18) 0.92265(12) 0.0282(4) Uani 1 1 d . . .
O4 O 0.8707(3) 0.38628(19) 0.80683(14) 0.0322(4) Uani 1 1 d . . .
O2 O 0.5050(3) 0.31020(19) 0.58627(14) 0.0344(4) Uani 1 1 d . . .
O3 O 1.1586(3) 0.5760(2) 0.90982(15) 0.0382(4) Uani 1 1 d . . .
C1 C 1.0436(3) 0.8347(2) 0.75648(18) 0.0240(5) Uani 1 1 d . . .
C2 C 1.1586(3) 0.9125(3) 0.69118(18) 0.0248(5) Uani 1 1 d . . .
C3 C 0.9837(4) 0.5369(3) 0.85756(18) 0.0274(5) Uani 1 1 d . . .
C4 C 0.8401(3) 0.7056(2) 0.72878(18) 0.0241(5) Uani 1 1 d . . .
C5 C 0.5863(4) 0.4416(3) 0.64798(19) 0.0280(5) Uani 1 1 d . . .
C6 C 1.3353(3) 1.0417(3) 0.74280(19) 0.0286(5) Uani 1 1 d . . .
H6 H 1.4174 1.0958 0.6997 0.034 Uiso 1 1 calc R . .
C7 C 0.7804(3) 0.5594(3) 0.63489(18) 0.0268(5) Uani 1 1 d . . .
H7A H 0.8927 0.5101 0.6391 0.032 Uiso 1 1 calc R . .
H7B H 0.7539 0.5903 0.5623 0.032 Uiso 1 1 calc R . .
C8 C 1.2751(4) 1.0158(3) 0.9247(2) 0.0294(5) Uani 1 1 d . . .
H8 H 1.3128 1.0506 1.0031 0.035 Uiso 1 1 calc R . .
C9 C 1.1027(3) 0.8878(3) 0.87067(19) 0.0263(5) Uani 1 1 d . . .
C10 C 0.6657(3) 0.7849(3) 0.7112(2) 0.0287(5) Uani 1 1 d . . .
H10A H 0.6894 0.8710 0.7766 0.034 Uiso 1 1 calc R . .
H10B H 0.6678 0.8339 0.6455 0.034 Uiso 1 1 calc R . .
C11 C 0.8531(3) 0.6518(3) 0.84186(18) 0.0247(5) Uani 1 1 d . . .
C12 C 1.3905(4) 1.0908(3) 0.8581(2) 0.0315(5) Uani 1 1 d . . .
H12 H 1.5111 1.1785 0.8923 0.038 Uiso 1 1 calc R . .
C13 C 0.6345(4) 0.5738(3) 0.85224(19) 0.0291(5) Uani 1 1 d . . .
H13A H 0.5879 0.6532 0.8958 0.035 Uiso 1 1 calc R . .
H13B H 0.6319 0.4840 0.8907 0.035 Uiso 1 1 calc R . .
C14 C 0.4531(4) 0.6593(3) 0.6941(2) 0.0330(6) Uani 1 1 d . . .
H14A H 0.3688 0.7038 0.7372 0.040 Uiso 1 1 calc R . .
H14B H 0.3789 0.6295 0.6147 0.040 Uiso 1 1 calc R . .
C15 C 1.2092(4) 0.9222(3) 0.5100(2) 0.0364(6) Uani 1 1 d . . .
H15A H 1.2249 1.0370 0.5210 0.055 Uiso 1 1 calc R . .
H15B H 1.1408 0.8703 0.4323 0.055 Uiso 1 1 calc R . .
H15C H 1.3452 0.9070 0.5288 0.055 Uiso 1 1 calc R . .
C16 C 0.4907(4) 0.5113(3) 0.7340(2) 0.0299(5) Uani 1 1 d . . .
H16 H 0.3579 0.4328 0.7350 0.036 Uiso 1 1 calc R . .
C17 C 0.9691(4) 0.2630(3) 0.8201(2) 0.0350(6) Uani 1 1 d . . .
H17A H 1.0943 0.2877 0.7929 0.052 Uiso 1 1 calc R . .
H17B H 0.8744 0.1589 0.7776 0.052 Uiso 1 1 calc R . .
H17C H 1.0051 0.2593 0.8987 0.052 Uiso 1 1 calc R . .

loop_
_atom_site_aniso_label
_atom_site_aniso_U_11
_atom_site_aniso_U_22
_atom_site_aniso_U_33
_atom_site_aniso_U_23
_atom_site_aniso_U_13
_atom_site_aniso_U_12
O5 0.0324(9) 0.0307(9) 0.0289(8) 0.0112(7) 0.0117(7) 0.0071(7)
O1 0.0333(9) 0.0257(8) 0.0260(8) 0.0051(6) 0.0105(7) 0.0080(7)
O4 0.0375(10) 0.0262(8) 0.0362(9) 0.0096(7) 0.0084(7) 0.0142(7)
O2 0.0368(10) 0.0266(9) 0.0361(9) 0.0060(7) 0.0069(8) 0.0057(7)
O3 0.0326(10) 0.0371(10) 0.0476(11) 0.0145(8) 0.0068(8) 0.0147(8)
C1 0.0246(11) 0.0224(10) 0.0270(11) 0.0063(8) 0.0071(9) 0.0093(9)
C2 0.0269(11) 0.0247(10) 0.0288(11) 0.0096(9) 0.0101(9) 0.0131(9)
C3 0.0302(13) 0.0311(12) 0.0255(11) 0.0108(9) 0.0114(10) 0.0115(10)
C4 0.0232(11) 0.0219(10) 0.0281(11) 0.0073(8) 0.0075(9) 0.0067(9)
C5 0.0297(12) 0.0252(11) 0.0305(12) 0.0101(9) 0.0066(10) 0.0091(9)
C6 0.0280(12) 0.0249(11) 0.0359(12) 0.0114(9) 0.0105(10) 0.0088(9)
C7 0.0283(12) 0.0247(11) 0.0288(11) 0.0087(9) 0.0074(9) 0.0087(9)
C8 0.0290(12) 0.0278(11) 0.0311(12) 0.0048(9) 0.0048(10) 0.0112(10)
C9 0.0267(11) 0.0251(11) 0.0321(12) 0.0090(9) 0.0112(9) 0.0116(9)
C10 0.0285(12) 0.0264(11) 0.0356(12) 0.0108(9) 0.0097(10) 0.0122(10)
C11 0.0268(11) 0.0245(10) 0.0253(10) 0.0072(8) 0.0105(9) 0.0079(9)
C12 0.0295(13) 0.0244(11) 0.0386(13) 0.0063(10) 0.0049(10) 0.0080(10)
C13 0.0311(12) 0.0258(11) 0.0329(12) 0.0067(9) 0.0147(10) 0.0074(9)
C14 0.0294(13) 0.0303(12) 0.0458(14) 0.0143(10) 0.0138(11) 0.0132(10)
C15 0.0432(15) 0.0356(13) 0.0359(13) 0.0140(11) 0.0205(12) 0.0101(11)
C16 0.0257(12) 0.0257(11) 0.0384(13) 0.0072(10) 0.0095(10) 0.0069(9)
C17 0.0482(15) 0.0277(12) 0.0394(13) 0.0129(10) 0.0175(12) 0.0210(11)

loop_
_atom_type_symbol
_atom_type_description
_atom_type_scat_dispersion_real
_atom_type_scat_dispersion_imag
_atom_type_scat_source
C C 0.0033 0.0016 'International Tables Vol C Tables 4.2.6.8 and 6.1.1.4'
H H 0.0000 0.0000 'International Tables Vol C Tables 4.2.6.8 and 6.1.1.4'
O O 0.0106 0.0060 'International Tables Vol C Tables 4.2.6.8 and 6.1.1.4'

loop_
_geom_angle_atom_site_label_1
_geom_angle_atom_site_label_2
_geom_angle_atom_site_label_3
_geom_angle
_geom_angle_site_symmetry_1
_geom_angle_site_symmetry_3
_geom_angle_publ_flag
C2 O5 C15 117.38(19) . . ?
C9 O1 C11 105.30(16) . . ?
C3 O4 C17 116.61(19) . . ?
C9 C1 C2 119.8(2) . . ?
C9 C1 C4 107.36(19) . . ?
C2 C1 C4 132.5(2) . . ?
O5 C2 C1 115.5(2) . . ?
O5 C2 C6 125.6(2) . . ?
C1 C2 C6 118.8(2) . . ?
O3 C3 O4 124.7(2) . . ?
O3 C3 C11 125.0(2) . . ?
O4 C3 C11 110.28(19) . . ?
C1 C4 C7 122.82(18) . . ?
C1 C4 C10 108.48(17) . . ?
C7 C4 C10 107.46(18) . . ?
C1 C4 C11 99.47(17) . . ?
C7 C4 C11 109.60(17) . . ?
C10 C4 C11 108.15(17) . . ?
O2 C5 C16 123.5(2) . . ?
O2 C5 C7 122.2(2) . . ?
C16 C5 C7 113.76(19) . . ?
C12 C6 C2 119.6(2) . . ?
C12 C6 H6 120.2 . . ?
C2 C6 H6 120.2 . . ?
C4 C7 C5 107.07(18) . . ?
C4 C7 H7A 110.3 . . ?
C5 C7 H7A 110.3 . . ?
C4 C7 H7B 110.3 . . ?
C5 C7 H7B 110.3 . . ?
H7A C7 H7B 108.6 . . ?
C9 C8 C12 116.3(2) . . ?
C9 C8 H8 121.8 . . ?
C12 C8 H8 121.8 . . ?
C8 C9 C1 123.1(2) . . ?
C8 C9 O1 124.8(2) . . ?
C1 C9 O1 112.04(19) . . ?
C14 C10 C4 110.63(17) . . ?
C14 C10 H10A 109.5 . . ?
C4 C10 H10A 109.5 . . ?
C14 C10 H10B 109.5 . . ?
C4 C10 H10B 109.5 . . ?
H10A C10 H10B 108.1 . . ?
O1 C11 C13 114.76(17) . . ?
O1 C11 C3 105.71(18) . . ?
C13 C11 C3 110.39(18) . . ?
O1 C11 C4 103.43(16) . . ?
C13 C11 C4 108.94(19) . . ?
C3 C11 C4 113.53(17) . . ?
C8 C12 C6 122.3(2) . . ?
C8 C12 H12 118.8 . . ?
C6 C12 H12 118.8 . . ?
C11 C13 C16 108.12(18) . . ?
C11 C13 H13A 110.1 . . ?
C16 C13 H13A 110.1 . . ?
C11 C13 H13B 110.1 . . ?
C16 C13 H13B 110.1 . . ?
H13A C13 H13B 108.4 . . ?
C16 C14 C10 107.54(19) . . ?
C16 C14 H14A 110.2 . . ?
C10 C14 H14A 110.2 . . ?
C16 C14 H14B 110.2 . . ?
C10 C14 H14B 110.2 . . ?
H14A C14 H14B 108.5 . . ?
O5 C15 H15A 109.5 . . ?
O5 C15 H15B 109.5 . . ?
H15A C15 H15B 109.5 . . ?
O5 C15 H15C 109.5 . . ?
H15A C15 H15C 109.5 . . ?
H15B C15 H15C 109.5 . . ?
C5 C16 C14 103.47(19) . . ?
C5 C16 C13 114.58(19) . . ?
C14 C16 C13 106.37(19) . . ?
C5 C16 H16 110.7 . . ?
C14 C16 H16 110.7 . . ?
C13 C16 H16 110.7 . . ?
O4 C17 H17A 109.5 . . ?
O4 C17 H17B 109.5 . . ?
H17A C17 H17B 109.5 . . ?
O4 C17 H17C 109.5 . . ?
H17A C17 H17C 109.5 . . ?
H17B C17 H17C 109.5 . . ?

loop_
_geom_bond_atom_site_label_1
_geom_bond_atom_site_label_2
_geom_bond_distance
_geom_bond_site_symmetry_2
_geom_bond_publ_flag
O5 C2 1.362(3) . ?
O5 C15 1.430(3) . ?
O1 C9 1.392(3) . ?
O1 C11 1.448(3) . ?
O4 C3 1.339(3) . ?
O4 C17 1.451(3) . ?
O2 C5 1.219(3) . ?
O3 C3 1.194(3) . ?
C1 C9 1.386(3) . ?
C1 C2 1.386(3) . ?
C1 C4 1.501(3) . ?
C2 C6 1.398(3) . ?
C3 C11 1.547(3) . ?
C4 C7 1.521(3) . ?
C4 C10 1.557(3) . ?
C4 C11 1.561(3) . ?
C5 C16 1.518(3) . ?
C5 C7 1.524(3) . ?
C6 C12 1.396(3) . ?
C6 H6 0.9500 . ?
C7 H7A 0.9900 . ?
C7 H7B 0.9900 . ?
C8 C9 1.381(3) . ?
C8 C12 1.390(3) . ?
C8 H8 0.9500 . ?
C10 C14 1.547(3) . ?
C10 H10A 0.9900 . ?
C10 H10B 0.9900 . ?
C11 C13 1.533(3) . ?
C12 H12 0.9500 . ?
C13 C16 1.548(3) . ?
C13 H13A 0.9900 . ?
C13 H13B 0.9900 . ?
C14 C16 1.542(3) . ?
C14 H14A 0.9900 . ?
C14 H14B 0.9900 . ?
C15 H15A 0.9800 . ?
C15 H15B 0.9800 . ?
C15 H15C 0.9800 . ?
C16 H16 1.0000 . ?
C17 H17A 0.9800 . ?
C17 H17B 0.9800 . ?
C17 H17C 0.9800 . ?
